data_7157153
loop_
_publ_author_name
'Patel, Heta A.'
'Bhanvadia, Viraj J.'
'Mande, Hemant M.'
'Zade, Sanjio S.'
'Patel, Arun L.'

_publ_section_title
;
 Benzochalcogendiazole-based conjugated molecules: investigating the
 effects of substituents and heteroatom juggling.
;
_journal_issue 43
_journal_name_full 'Organic &amp; biomolecular chemistry'
_journal_page_first 9467
_journal_paper_doi 10.1039/c9ob01762c
_journal_volume 17
_journal_year 2019
_chemical_formula_moiety 'C24 H16 N2 O4 S'
_chemical_formula_sum 'C24 H16 N2 O4 S'
_chemical_formula_weight 428.45
_space_group_crystal_system triclinic
_space_group_IT_number 2
_space_group_name_Hall '-P 1'
_space_group_name_H-M_alt 'P -1'
_symmetry_space_group_name_Hall '-P 1'
_symmetry_space_group_name_H-M 'P -1'
_atom_sites_solution_hydrogens geom
_atom_sites_solution_primary direct
_atom_sites_solution_secondary difmap
_audit_creation_date 2018-10-05
_audit_creation_method
;
Olex2 1.2
(compiled 2018.05.29 svn.r3508 for OlexSys, GUI svn.r5506)
;
_audit_update_record
;
2018-11-02 deposited with the CCDC.    2019-10-15 downloaded from the CCDC.
;
_cell_angle_alpha 76.676(12)
_cell_angle_beta 67.685(12)
_cell_angle_gamma 89.692(10)
_cell_formula_units_Z 2
_cell_length_a 8.8175(10)
_cell_length_b 10.9212(15)
_cell_length_c 10.9295(16)
_cell_measurement_reflns_used 975
_cell_measurement_temperature 290
_cell_measurement_theta_max 19.8650
_cell_measurement_theta_min 3.2950
_cell_volume 943.5(2)
_computing_cell_refinement 'CrysAlisPro 1.171.39.29d (Rigaku OD, 2017)'
_computing_data_collection 'CrysAlisPro 1.171.39.29d (Rigaku OD, 2017)'
_computing_data_reduction 'CrysAlisPro 1.171.39.29d (Rigaku OD, 2017)'
_computing_molecular_graphics 'Olex2 (Dolomanov et al., 2009)'
_computing_publication_material 'Olex2 (Dolomanov et al., 2009)'
_computing_structure_refinement 'ShelXL (Sheldrick, 2015)'
_computing_structure_solution 'ShelXS (Sheldrick, 2008)'
_diffrn_ambient_temperature 290
_diffrn_detector 'CCD plate'
_diffrn_detector_area_resol_mean 16.1702
_diffrn_detector_type Eos
_diffrn_measured_fraction_theta_full 1.000
_diffrn_measured_fraction_theta_max 1.000
_diffrn_measurement_details
;
List of Runs (angles in degrees, time in seconds):

  # Type    Start    End  Width  t~exp~   \w     \q     \k     \f   Frames
#--------------------------------------------------------------------------
  1  \w     -2.00  88.00   1.00    1.81    --   19.21  57.00 -90.00   90
  2  \w    -50.00  41.00   1.00    1.81    --   19.21 -57.00 120.00   91
  3  \w    -50.00  41.00   1.00    1.81    --   19.21 -57.00   0.00   91
  4  \w    -25.00  23.00   1.00    1.81    --  -20.07 -99.00  30.00   48
  5  \w    -98.00 -53.00   1.00    1.81    --  -20.07 178.00-180.00   45
  6  \w    -25.00  63.00   1.00    1.81    --   19.21 -99.00  60.00   88
  7  \w    -25.00  63.00   1.00    1.81    --   19.21 -99.00-180.00   88
  8  \w     -2.00  88.00   1.00    1.81    --   19.21  57.00 150.00   90
  9  \w    -50.00  41.00   1.00    1.81    --   19.21 -57.00-120.00   91
 10  \w     -2.00  88.00   1.00    1.81    --   19.21  57.00  30.00   90
 11  \w    -25.00  23.00   1.00    1.81    --  -20.07 -99.00 150.00   48
 12  \w    -25.00  23.00   1.00    1.81    --  -20.07 -99.00 -90.00   48
 13  \w    -42.00  49.00   1.00    1.81    --  -20.07  57.00-120.00   91
 14  \w    -25.00  63.00   1.00    1.81    --   19.21 -99.00 -60.00   88
 15  \w    -91.00 -10.00   1.00    1.81    --  -20.07 -77.00 120.00   81
;
_diffrn_measurement_device 'four-circle diffractometer'
_diffrn_measurement_device_type 'Xcalibur, Eos, Gemini'
_diffrn_measurement_method '\w scans'
_diffrn_orient_matrix_type 'CrysAlisPro convention (1999,Acta A55,543-557)'
_diffrn_orient_matrix_UB_11 -0.0246237000
_diffrn_orient_matrix_UB_12 0.0428663000
_diffrn_orient_matrix_UB_13 -0.0470154000
_diffrn_orient_matrix_UB_21 0.0189274000
_diffrn_orient_matrix_UB_22 -0.0423768000
_diffrn_orient_matrix_UB_23 -0.0430298000
_diffrn_orient_matrix_UB_31 -0.0816087000
_diffrn_orient_matrix_UB_32 -0.0293048000
_diffrn_orient_matrix_UB_33 0.0343326000
_diffrn_radiation_monochromator graphite
_diffrn_radiation_probe x-ray
_diffrn_radiation_type MoK\a
_diffrn_radiation_wavelength 0.71073
_diffrn_reflns_av_R_equivalents 0.1673
_diffrn_reflns_av_unetI/netI 0.1664
_diffrn_reflns_limit_h_max 11
_diffrn_reflns_limit_h_min -11
_diffrn_reflns_limit_k_max 13
_diffrn_reflns_limit_k_min -13
_diffrn_reflns_limit_l_max 13
_diffrn_reflns_limit_l_min -13
_diffrn_reflns_number 18903
_diffrn_reflns_theta_full 26.37
_diffrn_reflns_theta_max 26.37
_diffrn_reflns_theta_min 3.02
_diffrn_source 'fine-focus sealed X-ray tube'
_diffrn_source_type 'Enhance (Mo) X-ray Source'
_exptl_absorpt_coefficient_mu 0.209
_exptl_absorpt_correction_T_max 1.00000
_exptl_absorpt_correction_T_min 0.64911
_exptl_absorpt_correction_type multi-scan
_exptl_absorpt_process_details
;
CrysAlisPro 1.171.39.29d (Rigaku Oxford Diffraction, 2017)
Empirical absorption correction using spherical harmonics,
 implemented in SCALE3 ABSPACK scaling algorithm.
;
_exptl_crystal_colour 'clear pinkish pink'
_exptl_crystal_colour_lustre clear
_exptl_crystal_colour_modifier pinkish
_exptl_crystal_colour_primary pink
_exptl_crystal_density_diffrn 1.508
_exptl_crystal_density_method 'not measured'
_exptl_crystal_description plate
_exptl_crystal_F_000 444
_exptl_crystal_size_max 0.6
_exptl_crystal_size_mid 0.1
_exptl_crystal_size_min 0.05
_refine_diff_density_max 0.276
_refine_diff_density_min -0.233
_refine_diff_density_rms 0.050
_refine_ls_goodness_of_fit_ref 0.925
_refine_ls_hydrogen_treatment constr
_refine_ls_matrix_type full
_refine_ls_number_parameters 281
_refine_ls_number_reflns 3755
_refine_ls_number_restraints 0
_refine_ls_restrained_S_all 0.925
_refine_ls_R_factor_all 0.2095
_refine_ls_R_factor_gt 0.0726
_refine_ls_shift/su_max 0.100
_refine_ls_shift/su_mean 0.000
_refine_ls_structure_factor_coef Fsqd
_refine_ls_weighting_details 'calc w=1/[\s^2^(Fo^2^)+(0.0345P)^2^+0.0000P] where P=(Fo^2^+2Fc^2^)/3'
_refine_ls_weighting_scheme calc
_refine_ls_wR_factor_gt 0.1194
_refine_ls_wR_factor_ref 0.1677
_reflns_number_gt 1438
_reflns_number_total 3856
_reflns_threshold_expression >2sigma(I)
_cod_data_source_file c9ob01762c2.cif
_cod_data_source_block exp_1627
_cod_depositor_comments 'Adding full bibliography for 7157149--7157156.cif.'
_cod_database_code 7157153
_chemical_oxdiff_formula 'C H O N S'
_reflns_odcompleteness_completeness 99.84
_reflns_odcompleteness_iscentric 1
_reflns_odcompleteness_theta 26.32
_olex2_refinement_description
;
1. Fixed Uiso
 At 1.2 times of:
  All C(H) groups, All C(H,H) groups
2.a Secondary CH2 refined with riding coordinates:
 C27(H27A,H27B), C16(H16A,H16B)
2.b Aromatic/amide H refined with riding coordinates:
 C24(H24), C21(H21), C22(H22), C10(H10), C8(H8), C19(H19), C9(H9), C31(H31),
 C11(H11), C13(H13), C30(H30), C20(H20)
;
_olex2_date_sample_data_collection 2018-09-24
_olex2_submission_special_instructions 'No special instructions were received'
_oxdiff_exptl_absorpt_empirical_details
;
Empirical correction (ABSPACK) includes:
- Absorption correction using spherical harmonics
- Frame scaling
;
_oxdiff_exptl_absorpt_empirical_full_max 1.373
_oxdiff_exptl_absorpt_empirical_full_min 0.779

loop_
_space_group_symop_id
_space_group_symop_operation_xyz
1 'x, y, z'
2 '-x, -y, -z'

loop_
_atom_site_label
_atom_site_type_symbol
_atom_site_fract_x
_atom_site_fract_y
_atom_site_fract_z
_atom_site_U_iso_or_equiv
_atom_site_adp_type
_atom_site_occupancy
_atom_site_calc_flag
_atom_site_refinement_flags_posn
S4 S 0.41400(15) 0.77915(14) 0.01470(13) 0.0693(5) Uani 1 d .
O26 O 1.0221(4) 0.8082(3) -1.0313(3) 0.0699(10) Uani 1 d .
O17 O 0.7600(4) 0.1672(3) 0.6754(3) 0.0624(9) Uani 1 d .
O28 O 0.8036(4) 0.9195(3) -1.0464(3) 0.0676(10) Uani 1 d .
N3 N 0.5123(4) 0.6729(3) 0.0771(3) 0.0561(10) Uani 1 d .
C24 C 0.9334(5) 0.7750(4) -0.7838(4) 0.0516(12) Uani 1 d .
H24 H 1.0226 0.7309 -0.7797 0.062 Uiso 1 calc R
O15 O 0.7898(4) 0.0806(3) 0.4950(4) 0.0803(11) Uani 1 d .
C25 C 0.9181(5) 0.8196(4) -0.9036(4) 0.0458(11) Uani 1 d .
C6 C 0.6215(5) 0.7054(4) -0.1574(4) 0.0444(11) Uani 1 d .
C29 C 0.7896(5) 0.8859(4) -0.9142(5) 0.0513(12) Uani 1 d .
C21 C 0.7215(5) 0.7468(4) -0.4108(4) 0.0533(12) Uani 1 d .
H21 H 0.6333 0.7956 -0.4047 0.064 Uiso 1 calc R
C7 C 0.7344(5) 0.6833(4) -0.2834(4) 0.0454(11) Uani 1 d .
C23 C 0.8122(5) 0.7964(4) -0.6654(5) 0.0498(12) Uani 1 d .
C18 C 0.7422(5) 0.2553(5) 0.5727(5) 0.0492(12) Uani 1 d .
C22 C 0.8226(5) 0.7420(4) -0.5342(4) 0.0550(13) Uani 1 d .
H22 H 0.9139 0.6974 -0.5382 0.066 Uiso 1 calc R
C2 C 0.6263(5) 0.6395(4) -0.0293(4) 0.0474(12) Uani 1 d .
C1 C 0.7411(5) 0.5497(4) -0.0214(4) 0.0510(12) Uani 1 d .
N5 N 0.5066(4) 0.7884(3) -0.1476(3) 0.0542(10) Uani 1 d .
C12 C 0.7082(5) 0.3988(5) 0.3449(5) 0.0571(13) Uani 1 d .
C10 C 0.7526(5) 0.4722(5) 0.1026(5) 0.0626(14) Uani 1 d .
H10 H 0.8161 0.4043 0.0909 0.075 Uiso 1 calc R
C8 C 0.8443(5) 0.5970(4) -0.2709(4) 0.0518(12) Uani 1 d .
H8 H 0.9203 0.5799 -0.3501 0.062 Uiso 1 calc R
C19 C 0.7072(5) 0.3762(5) 0.5696(5) 0.0540(13) Uani 1 d .
H19 H 0.6951 0.4104 0.6429 0.065 Uiso 1 calc R
C9 C 0.8485(5) 0.5337(4) -0.1466(5) 0.0554(13) Uani 1 d .
H9 H 0.9280 0.4772 -0.1474 0.066 Uiso 1 calc R
C14 C 0.7621(5) 0.2036(5) 0.4636(5) 0.0518(12) Uani 1 d .
C31 C 0.6831(5) 0.8635(4) -0.6768(4) 0.0572(13) Uani 1 d .
H31 H 0.6025 0.8782 -0.5984 0.069 Uiso 1 calc R
C11 C 0.6874(5) 0.4849(5) 0.2250(5) 0.0654(15) Uani 1 d .
H11 H 0.6230 0.5518 0.2405 0.079 Uiso 1 calc R
C13 C 0.7416(5) 0.2723(5) 0.3508(5) 0.0580(13) Uani 1 d .
H13 H 0.7494 0.2362 0.2796 0.070 Uiso 1 calc R
C30 C 0.6692(5) 0.9102(5) -0.8020(5) 0.0646(15) Uani 1 d .
H30 H 0.5819 0.9557 -0.8085 0.077 Uiso 1 calc R
C20 C 0.6899(5) 0.4475(5) 0.4549(5) 0.0610(14) Uani 1 d .
H20 H 0.6652 0.5308 0.4515 0.073 Uiso 1 calc R
C27 C 0.9553(6) 0.8751(5) -1.1231(5) 0.0642(14) Uani 1 d .
H27A H 0.9355 0.8202 -1.1747 0.077 Uiso 1 calc R
H27B H 1.0319 0.9461 -1.1867 0.077 Uiso 1 calc R
C16 C 0.8045(6) 0.0570(5) 0.6231(5) 0.0750(16) Uani 1 d .
H16A H 0.9167 0.0411 0.6122 0.090 Uiso 1 calc R
H16B H 0.7319 -0.0164 0.6857 0.090 Uiso 1 calc R

loop_
_atom_site_aniso_label
_atom_site_aniso_U_11
_atom_site_aniso_U_22
_atom_site_aniso_U_33
_atom_site_aniso_U_23
_atom_site_aniso_U_13
_atom_site_aniso_U_12
S4 0.0604(8) 0.0877(11) 0.0486(8) -0.0218(7) -0.0061(6) 0.0115(7)
O26 0.074(2) 0.093(3) 0.038(2) -0.0251(19) -0.0124(18) 0.0267(19)
O17 0.071(2) 0.067(2) 0.043(2) -0.0010(18) -0.0241(17) 0.0100(18)
O28 0.062(2) 0.094(3) 0.038(2) -0.0090(18) -0.0143(17) 0.0161(18)
N3 0.048(2) 0.068(3) 0.045(2) -0.012(2) -0.0124(19) 0.005(2)
C24 0.052(3) 0.059(3) 0.041(3) -0.009(2) -0.017(2) 0.014(2)
O15 0.113(3) 0.060(3) 0.078(3) -0.018(2) -0.047(2) 0.021(2)
C25 0.056(3) 0.042(3) 0.040(3) -0.006(2) -0.021(2) 0.003(2)
C6 0.051(3) 0.043(3) 0.034(3) -0.006(2) -0.012(2) -0.009(2)
C29 0.054(3) 0.059(3) 0.036(3) -0.004(2) -0.016(2) -0.004(2)
C21 0.055(3) 0.062(3) 0.039(3) -0.013(2) -0.014(2) 0.004(2)
C7 0.053(3) 0.047(3) 0.031(3) -0.006(2) -0.013(2) -0.005(2)
C23 0.045(3) 0.053(3) 0.048(3) -0.008(2) -0.017(2) -0.003(2)
C18 0.038(3) 0.060(4) 0.039(3) -0.004(3) -0.008(2) 0.007(2)
C22 0.061(3) 0.061(3) 0.040(3) -0.009(3) -0.018(2) 0.002(2)
C2 0.048(3) 0.050(3) 0.037(3) -0.009(2) -0.009(2) -0.003(2)
C1 0.058(3) 0.044(3) 0.045(3) 0.005(2) -0.023(3) -0.010(2)
N5 0.049(2) 0.061(3) 0.047(2) -0.012(2) -0.0130(19) 0.006(2)
C12 0.046(3) 0.065(4) 0.041(3) 0.008(3) -0.008(2) -0.005(3)
C10 0.060(3) 0.074(4) 0.049(3) -0.016(3) -0.015(3) -0.008(3)
C8 0.056(3) 0.057(3) 0.038(3) -0.011(2) -0.015(2) -0.001(3)
C19 0.050(3) 0.065(4) 0.047(3) -0.013(3) -0.018(2) 0.009(3)
C9 0.047(3) 0.062(3) 0.054(3) -0.016(3) -0.015(2) 0.002(2)
C14 0.049(3) 0.050(3) 0.044(3) -0.007(3) -0.009(2) 0.006(2)
C31 0.044(3) 0.080(4) 0.031(3) -0.010(3) 0.002(2) 0.008(3)
C11 0.048(3) 0.080(4) 0.061(4) -0.013(3) -0.017(3) -0.004(3)
C13 0.057(3) 0.078(4) 0.040(3) -0.021(3) -0.016(2) 0.004(3)
C30 0.045(3) 0.087(4) 0.047(3) -0.009(3) -0.008(2) 0.012(3)
C20 0.058(3) 0.050(3) 0.069(4) -0.011(3) -0.020(3) 0.004(2)
C27 0.072(3) 0.075(4) 0.040(3) -0.012(3) -0.018(3) 0.000(3)
C16 0.074(4) 0.068(4) 0.068(4) 0.005(3) -0.023(3) 0.013(3)

loop_
_atom_type_symbol
_atom_type_description
_atom_type_scat_dispersion_real
_atom_type_scat_dispersion_imag
_atom_type_scat_source
C C 0.0033 0.0016 'International Tables Vol C Tables 4.2.6.8 and 6.1.1.4'
H H 0.0000 0.0000 'International Tables Vol C Tables 4.2.6.8 and 6.1.1.4'
N N 0.0061 0.0033 'International Tables Vol C Tables 4.2.6.8 and 6.1.1.4'
O O 0.0106 0.0060 'International Tables Vol C Tables 4.2.6.8 and 6.1.1.4'
S S 0.1246 0.1234 'International Tables Vol C Tables 4.2.6.8 and 6.1.1.4'

loop_
_geom_angle_atom_site_label_1
_geom_angle_atom_site_label_2
_geom_angle_atom_site_label_3
_geom_angle
N3 S4 N5 101.07(18)
C25 O26 C27 105.7(3)
C18 O17 C16 105.5(4)
C29 O28 C27 105.4(3)
C2 N3 S4 106.6(3)
C25 C24 C23 118.5(4)
C14 O15 C16 106.6(4)
C24 C25 O26 127.9(4)
C24 C25 C29 122.6(4)
C29 C25 O26 109.5(4)
C7 C6 C2 121.0(4)
N5 C6 C7 124.4(4)
N5 C6 C2 114.6(4)
O28 C29 C25 110.6(4)
O28 C29 C30 128.3(5)
C30 C29 C25 121.1(4)
C22 C21 C7 126.3(4)
C6 C7 C21 119.7(4)
C8 C7 C6 115.1(4)
C8 C7 C21 125.1(4)
C24 C23 C22 118.8(4)
C31 C23 C24 118.6(4)
C31 C23 C22 122.5(4)
O17 C18 C14 110.1(4)
C19 C18 O17 128.4(5)
C19 C18 C14 121.5(5)
C21 C22 C23 129.3(4)
N3 C2 C6 112.5(4)
N3 C2 C1 125.7(4)
C1 C2 C6 121.8(4)
C2 C1 C10 126.9(4)
C9 C1 C2 114.6(4)
C9 C1 C10 118.5(4)
C6 N5 S4 105.2(3)
C13 C12 C11 123.3(5)
C20 C12 C11 117.4(5)
C20 C12 C13 119.3(4)
C11 C10 C1 129.0(5)
C7 C8 C9 123.6(4)
C18 C19 C20 118.1(5)
C1 C9 C8 123.9(4)
O15 C14 C18 109.5(4)
O15 C14 C13 129.3(5)
C13 C14 C18 120.9(5)
C23 C31 C30 122.3(4)
C10 C11 C12 124.2(5)
C14 C13 C12 118.2(4)
C29 C30 C31 116.9(4)
C19 C20 C12 121.8(5)
O26 C27 O28 108.6(3)
O15 C16 O17 107.5(4)

loop_
_geom_bond_atom_site_label_1
_geom_bond_atom_site_label_2
_geom_bond_distance
S4 N3 1.624(4)
S4 N5 1.626(3)
O26 C25 1.383(5)
O26 C27 1.412(5)
O17 C18 1.359(5)
O17 C16 1.439(5)
O28 C29 1.363(5)
O28 C27 1.433(5)
N3 C2 1.341(5)
C24 C25 1.345(5)
C24 C23 1.400(5)
O15 C14 1.353(5)
O15 C16 1.420(5)
C25 C29 1.370(5)
C6 C7 1.434(5)
C6 C2 1.435(5)
C6 N5 1.346(5)
C29 C30 1.363(6)
C21 C7 1.451(5)
C21 C22 1.318(5)
C7 C8 1.370(5)
C23 C22 1.458(5)
C23 C31 1.380(5)
C18 C19 1.351(6)
C18 C14 1.386(6)
C2 C1 1.418(5)
C1 C10 1.462(6)
C1 C9 1.387(6)
C12 C11 1.499(6)
C12 C13 1.403(6)
C12 C20 1.379(6)
C10 C11 1.280(6)
C8 C9 1.390(5)
C19 C20 1.377(6)
C14 C13 1.363(6)
C31 C30 1.398(5)
